data_7126973
loop_
_publ_author_name
'Trautnitz, Markus F. K.'
'Haas, Tobias'
'Schubert, Hartmut'
'Seitz, Michael'

_publ_section_title
;
 Unexpected discovery of calcium cryptates with exceptional stability.
;
_journal_issue 68
_journal_name_full 'Chemical communications (Cambridge, England)'
_journal_page_first 9874
_journal_page_last 9877
_journal_paper_doi 10.1039/d0cc04050a
_journal_volume 56
_journal_year 2020
_chemical_formula_sum 'C40 H30 Ca F6 N8 O8'
_chemical_formula_weight 904.80
_space_group_crystal_system monoclinic
_space_group_IT_number 15
_space_group_name_Hall '-C 2yc'
_space_group_name_H-M_alt 'C 1 2/c 1'
_atom_sites_solution_hydrogens geom
_audit_creation_method SHELXL-2018/1
_audit_update_record
;
2020-05-29 deposited with the CCDC.	2020-07-21 downloaded from the CCDC.
;
_cell_angle_alpha 90
_cell_angle_beta 129.344(2)
_cell_angle_gamma 90
_cell_formula_units_Z 4
_cell_length_a 27.4699(11)
_cell_length_b 9.5594(4)
_cell_length_c 18.4011(7)
_cell_measurement_reflns_used 7047
_cell_measurement_temperature 100(2)
_cell_measurement_theta_max 28.76
_cell_measurement_theta_min 2.86
_cell_volume 3736.9(3)
_computing_cell_refinement 'Bruker SAINT'
_computing_data_collection 'Bruker APEX2'
_computing_data_reduction 'Bruker SAINT'
_computing_molecular_graphics 'WinGX 2018.3 (Farrugia 2012)'
_computing_publication_material 'WinGX 2018.3 (Farrugia 2012)'
_computing_structure_refinement 'SHELXL-2018/1 (Sheldrick, 2018)'
_computing_structure_solution 'SIR2014 (Burla 2014)'
_diffrn_ambient_temperature 100(2)
_diffrn_detector_area_resol_mean 8.333
_diffrn_measured_fraction_theta_full 0.995
_diffrn_measured_fraction_theta_max 0.983
_diffrn_measurement_device_type 'Bruker APEX-II CCD'
_diffrn_measurement_method '\f and \w scans'
_diffrn_radiation_type MoK\a
_diffrn_radiation_wavelength 0.71073
_diffrn_reflns_av_R_equivalents 0.0684
_diffrn_reflns_av_unetI/netI 0.0610
_diffrn_reflns_Laue_measured_fraction_full 0.995
_diffrn_reflns_Laue_measured_fraction_max 0.983
_diffrn_reflns_limit_h_max 37
_diffrn_reflns_limit_h_min -37
_diffrn_reflns_limit_k_max 12
_diffrn_reflns_limit_k_min -12
_diffrn_reflns_limit_l_max 24
_diffrn_reflns_limit_l_min -23
_diffrn_reflns_number 26677
_diffrn_reflns_point_group_measured_fraction_full 0.995
_diffrn_reflns_point_group_measured_fraction_max 0.983
_diffrn_reflns_theta_full 25.242
_diffrn_reflns_theta_max 28.983
_diffrn_reflns_theta_min 2.216
_exptl_absorpt_coefficient_mu 0.267
_exptl_absorpt_correction_T_max 0.7458
_exptl_absorpt_correction_T_min 0.6504
_exptl_absorpt_correction_type multi-scan
_exptl_absorpt_process_details 'SADABS V2012/1 (Bruker AXS Inc.)'
_exptl_crystal_colour colorless
_exptl_crystal_density_diffrn 1.608
_exptl_crystal_description block
_exptl_crystal_F_000 1856
_exptl_crystal_size_max 0.24
_exptl_crystal_size_mid 0.21
_exptl_crystal_size_min 0.20
_refine_diff_density_max 2.836
_refine_diff_density_min -1.121
_refine_diff_density_rms 0.129
_refine_ls_extinction_method none
_refine_ls_goodness_of_fit_ref 0.970
_refine_ls_hydrogen_treatment constr
_refine_ls_matrix_type full
_refine_ls_number_parameters 285
_refine_ls_number_reflns 4883
_refine_ls_number_restraints 0
_refine_ls_restrained_S_all 0.970
_refine_ls_R_factor_all 0.1415
_refine_ls_R_factor_gt 0.1028
_refine_ls_shift/su_max 0.000
_refine_ls_shift/su_mean 0.000
_refine_ls_structure_factor_coef Fsqd
_refine_ls_weighting_details 'w=1/[\s^2^(Fo^2^)+(0.1502P)^2^+41.4848P] where P=(Fo^2^+2Fc^2^)/3'
_refine_ls_weighting_scheme calc
_refine_ls_wR_factor_gt 0.2560
_refine_ls_wR_factor_ref 0.2847
_reflns_Friedel_coverage 0.000
_reflns_number_gt 3331
_reflns_number_total 4883
_reflns_threshold_expression 'I > 2\s(I)'
_cod_data_source_file d0cc04050a2.cif
_cod_data_source_block shelx
_cod_depositor_comments 'Adding full bibliography for 7126973--7126974.cif.'
_cod_original_sg_symbol_H-M 'C 2/c'
_cod_database_code 7126973
_shelx_shelxl_version_number 2018/1
_shelx_space_group_comment
;
The symmetry employed for this shelxl refinement is uniquely defined
by the following loop, which should always be used as a source of
symmetry information in preference to the above space-group names.
They are only intended as comments.
;

loop_
_space_group_symop_operation_xyz
'x, y, z'
'-x, y, -z+1/2'
'x+1/2, y+1/2, z'
'-x+1/2, y+1/2, -z+1/2'
'-x, -y, -z'
'x, -y, z-1/2'
'-x+1/2, -y+1/2, -z'
'x+1/2, -y+1/2, z-1/2'

loop_
_atom_site_label
_atom_site_type_symbol
_atom_site_fract_x
_atom_site_fract_y
_atom_site_fract_z
_atom_site_U_iso_or_equiv
_atom_site_adp_type
_atom_site_occupancy
_atom_site_site_symmetry_order
_atom_site_calc_flag
_atom_site_refinement_flags_posn
_atom_site_refinement_flags_adp
_atom_site_refinement_flags_occupancy
_atom_site_disorder_assembly
_atom_site_disorder_group
Ca1 Ca 1.000000 0.02448(14) 0.250000 0.0196(3) Uani 1 2 d S T P . .
O2 O 1.02681(15) 0.0263(3) 0.1539(2) 0.0231(7) Uani 1 1 d . . . . .
O1 O 0.94367(14) -0.1852(3) 0.2222(2) 0.0203(6) Uani 1 1 d . . . . .
N1 N 0.88894(16) 0.0040(3) 0.0608(2) 0.0135(6) Uani 1 1 d . . . . .
O2T O 0.66182(16) 0.0252(4) -0.3313(2) 0.0351(9) Uani 1 1 d . . . . .
N3 N 0.88914(15) -0.1609(4) 0.1999(2) 0.0152(7) Uani 1 1 d . . . . .
N4 N 1.01180(17) -0.0878(4) 0.1041(2) 0.0189(7) Uani 1 1 d . . . . .
N2 N 0.93957(17) 0.2670(4) 0.1640(2) 0.0196(7) Uani 1 1 d . . . . .
C8 C 0.83848(18) -0.1344(4) 0.1092(3) 0.0157(8) Uani 1 1 d . . . . .
C13 C 0.9047(2) 0.0056(4) -0.0036(3) 0.0168(8) Uani 1 1 d . . . . .
H13A H 0.865626 -0.009401 -0.068863 0.020 Uiso 1 1 calc R U . . .
H13B H 0.921387 0.099017 -0.000743 0.020 Uiso 1 1 calc R U . . .
C5 C 0.9566(2) 0.5049(4) 0.1434(3) 0.0173(8) Uani 1 1 d . . . . .
H5 H 0.980218 0.588903 0.169732 0.021 Uiso 1 1 calc R U . . .
C4 C 0.9050(2) 0.4961(4) 0.0484(3) 0.0198(8) Uani 1 1 d . . . . .
H4 H 0.893524 0.573874 0.008199 0.024 Uiso 1 1 calc R U . . .
C7 C 0.85073(18) -0.1223(4) 0.0411(3) 0.0144(7) Uani 1 1 d . . . . .
H7A H 0.873332 -0.206745 0.045475 0.017 Uiso 1 1 calc R U . . .
H7B H 0.810170 -0.116911 -0.023592 0.017 Uiso 1 1 calc R U . . .
O1T O 0.75348(18) 0.0198(5) -0.1841(3) 0.0481(12) Uani 1 1 d . . . . .
C3 C 0.8706(2) 0.3737(4) 0.0127(3) 0.0174(8) Uani 1 1 d . . . . .
H3 H 0.835078 0.366616 -0.052098 0.021 Uiso 1 1 calc R U . . .
C2 C 0.88839(19) 0.2617(4) 0.0723(3) 0.0153(8) Uani 1 1 d . . . . .
C6 C 0.97268(18) 0.3868(4) 0.1989(3) 0.0151(8) Uani 1 1 d . . . . .
C1 C 0.85046(19) 0.1290(4) 0.0396(3) 0.0177(8) Uani 1 1 d . . . . .
H1A H 0.831470 0.120000 0.070581 0.021 Uiso 1 1 calc R U . . .
H1B H 0.815783 0.134483 -0.029008 0.021 Uiso 1 1 calc R U . . .
C14 C 0.95182(18) -0.1030(4) 0.0198(3) 0.0143(7) Uani 1 1 d . . . . .
C18 C 1.0563(2) -0.1866(4) 0.1344(3) 0.0185(8) Uani 1 1 d . . . . .
C12 C 0.8837(2) -0.1667(5) 0.2690(3) 0.0199(8) Uani 1 1 d . . . . .
C9 C 0.7798(2) -0.1184(5) 0.0863(3) 0.0213(9) Uani 1 1 d . . . . .
H9 H 0.744058 -0.099435 0.023001 0.026 Uiso 1 1 calc R U . . .
C15 C 0.9404(2) -0.2106(5) -0.0391(3) 0.0194(8) Uani 1 1 d . . . . .
H15 H 0.899928 -0.219906 -0.098733 0.023 Uiso 1 1 calc R U . . .
C17 C 1.0456(2) -0.2947(5) 0.0762(3) 0.0211(9) Uani 1 1 d . . . . .
H17 H 1.077725 -0.361058 0.096611 0.025 Uiso 1 1 calc R U . . .
C16 C 0.9874(2) -0.3053(5) -0.0122(3) 0.0238(9) Uani 1 1 d . . . . .
H16 H 0.979760 -0.376939 -0.054159 0.029 Uiso 1 1 calc R U . . .
C10 C 0.7725(2) -0.1295(6) 0.1539(3) 0.0282(10) Uani 1 1 d . . . . .
H10 H 0.732219 -0.120197 0.137705 0.034 Uiso 1 1 calc R U . . .
C1T C 0.6962(2) 0.0340(6) -0.2457(3) 0.0281(10) Uani 1 1 d . . . . .
C11 C 0.8259(2) -0.1548(6) 0.2462(3) 0.0295(11) Uani 1 1 d . . . . .
H11 H 0.822097 -0.163831 0.293902 0.035 Uiso 1 1 calc R U . . .
F3T F 0.60204(18) 0.0641(8) -0.2674(3) 0.105(2) Uani 1 1 d . . . . .
F1T F 0.6754(3) -0.0192(9) -0.1421(4) 0.133(3) Uani 1 1 d . . . . .
C2T C 0.6627(3) 0.0709(7) -0.2071(3) 0.0410(14) Uani 1 1 d . . . . .
F2T F 0.6826(3) 0.1795(9) -0.1574(7) 0.168(4) Uani 1 1 d . . . . .

loop_
_atom_site_aniso_label
_atom_site_aniso_U_11
_atom_site_aniso_U_22
_atom_site_aniso_U_33
_atom_site_aniso_U_23
_atom_site_aniso_U_13
_atom_site_aniso_U_12
Ca1 0.0147(6) 0.0310(7) 0.0094(5) 0.000 0.0058(5) 0.000
O2 0.0255(16) 0.0252(16) 0.0158(15) -0.0036(12) 0.0118(14) -0.0039(13)
O1 0.0179(14) 0.0268(16) 0.0185(15) -0.0021(12) 0.0125(13) -0.0017(12)
N1 0.0165(16) 0.0111(15) 0.0121(15) -0.0004(11) 0.0086(14) -0.0004(12)
O2T 0.0212(17) 0.067(3) 0.0120(15) -0.0043(16) 0.0082(14) -0.0105(17)
N3 0.0147(16) 0.0185(16) 0.0126(16) -0.0021(12) 0.0087(14) 0.0002(12)
N4 0.0213(18) 0.0199(17) 0.0124(16) -0.0003(13) 0.0092(15) 0.0009(14)
N2 0.0205(18) 0.0194(17) 0.0123(16) 0.0011(13) 0.0073(15) -0.0058(14)
C8 0.0156(19) 0.0155(18) 0.0135(18) -0.0020(14) 0.0080(17) -0.0023(14)
C13 0.0193(19) 0.0175(19) 0.0106(18) 0.0019(14) 0.0081(17) -0.0009(15)
C5 0.0181(19) 0.0137(18) 0.020(2) 0.0001(14) 0.0119(18) 0.0016(14)
C4 0.027(2) 0.0140(18) 0.021(2) 0.0046(15) 0.017(2) 0.0052(16)
C7 0.0143(18) 0.0156(17) 0.0098(17) -0.0020(14) 0.0060(16) -0.0022(14)
O1T 0.0219(18) 0.098(4) 0.0204(19) -0.002(2) 0.0113(17) 0.003(2)
C3 0.020(2) 0.0169(19) 0.0144(19) 0.0014(15) 0.0105(17) 0.0047(15)
C2 0.0152(18) 0.0153(18) 0.0108(18) -0.0006(14) 0.0061(16) 0.0014(14)
C6 0.0142(18) 0.0157(18) 0.0121(19) -0.0010(14) 0.0067(17) 0.0015(14)
C1 0.0176(19) 0.0142(18) 0.0144(19) -0.0010(14) 0.0068(17) 0.0004(15)
C14 0.0143(18) 0.0199(19) 0.0076(17) 0.0025(14) 0.0065(16) -0.0011(14)
C18 0.022(2) 0.024(2) 0.0132(19) 0.0037(15) 0.0128(18) 0.0022(16)
C12 0.021(2) 0.024(2) 0.016(2) -0.0046(16) 0.0126(19) -0.0058(16)
C9 0.0145(19) 0.025(2) 0.019(2) -0.0045(16) 0.0077(18) -0.0036(16)
C15 0.022(2) 0.024(2) 0.0150(19) -0.0036(16) 0.0132(18) -0.0055(16)
C17 0.025(2) 0.026(2) 0.020(2) 0.0001(17) 0.0179(19) 0.0020(17)
C16 0.029(2) 0.029(2) 0.020(2) -0.0086(17) 0.019(2) -0.0047(19)
C10 0.017(2) 0.042(3) 0.027(2) -0.008(2) 0.015(2) -0.0061(19)
C1T 0.023(2) 0.041(3) 0.020(2) 0.000(2) 0.014(2) -0.010(2)
C11 0.025(2) 0.048(3) 0.024(2) -0.012(2) 0.020(2) -0.011(2)
F3T 0.0275(19) 0.247(7) 0.041(2) -0.033(3) 0.0223(19) 0.003(3)
F1T 0.118(5) 0.248(9) 0.089(4) 0.083(5) 0.092(4) 0.067(5)
C2T 0.026(3) 0.070(4) 0.013(2) -0.008(2) 0.005(2) 0.000(3)
F2T 0.140(6) 0.196(8) 0.252(9) -0.172(7) 0.164(7) -0.083(5)

loop_
_atom_type_symbol
_atom_type_description
_atom_type_scat_dispersion_real
_atom_type_scat_dispersion_imag
_atom_type_scat_source
C C 0.0033 0.0016 'International Tables Vol C Tables 4.2.6.8 and 6.1.1.4'
H H 0.0000 0.0000 'International Tables Vol C Tables 4.2.6.8 and 6.1.1.4'
N N 0.0061 0.0033 'International Tables Vol C Tables 4.2.6.8 and 6.1.1.4'
O O 0.0106 0.0060 'International Tables Vol C Tables 4.2.6.8 and 6.1.1.4'
F F 0.0171 0.0103 'International Tables Vol C Tables 4.2.6.8 and 6.1.1.4'
Ca Ca 0.2262 0.3064 'International Tables Vol C Tables 4.2.6.8 and 6.1.1.4'

loop_
_geom_angle_atom_site_label_1
_geom_angle_atom_site_label_2
_geom_angle_atom_site_label_3
_geom_angle
_geom_angle_site_symmetry_1
_geom_angle_site_symmetry_3
_geom_angle_publ_flag
O2 Ca1 O2 179.15(17) . 2_755 ?
O2 Ca1 O1 108.74(11) . . ?
O2 Ca1 O1 72.01(11) 2_755 . ?
O2 Ca1 O1 72.01(11) . 2_755 ?
O2 Ca1 O1 108.74(11) 2_755 2_755 ?
O1 Ca1 O1 65.35(15) . 2_755 ?
O2 Ca1 N2 85.48(11) . . ?
O2 Ca1 N2 93.79(11) 2_755 . ?
O1 Ca1 N2 121.46(10) . . ?
O1 Ca1 N2 157.26(10) 2_755 . ?
O2 Ca1 N2 93.79(11) . 2_755 ?
O2 Ca1 N2 85.48(11) 2_755 2_755 ?
O1 Ca1 N2 157.26(10) . 2_755 ?
O1 Ca1 N2 121.46(10) 2_755 2_755 ?
N2 Ca1 N2 61.85(15) . 2_755 ?
O2 Ca1 N1 108.94(10) . 2_755 ?
O2 Ca1 N1 71.12(10) 2_755 2_755 ?
O1 Ca1 N1 104.67(10) . 2_755 ?
O1 Ca1 N1 68.30(10) 2_755 2_755 ?
N2 Ca1 N1 124.25(10) . 2_755 ?
N2 Ca1 N1 63.63(10) 2_755 2_755 ?
O2 Ca1 N1 71.12(10) . . ?
O2 Ca1 N1 108.94(10) 2_755 . ?
O1 Ca1 N1 68.30(10) . . ?
O1 Ca1 N1 104.67(10) 2_755 . ?
N2 Ca1 N1 63.63(10) . . ?
N2 Ca1 N1 124.25(10) 2_755 . ?
N1 Ca1 N1 172.06(14) 2_755 . ?
O2 Ca1 N4 158.12(12) . 2_755 ?
O2 Ca1 N4 22.66(10) 2_755 2_755 ?
O1 Ca1 N4 58.87(10) . 2_755 ?
O1 Ca1 N4 86.14(10) 2_755 2_755 ?
N2 Ca1 N4 116.25(10) . 2_755 ?
N2 Ca1 N4 98.81(10) 2_755 2_755 ?
N1 Ca1 N4 62.12(9) 2_755 2_755 ?
N1 Ca1 N4 114.81(9) . 2_755 ?
O2 Ca1 N4 22.66(10) . . ?
O2 Ca1 N4 158.12(12) 2_755 . ?
O1 Ca1 N4 86.14(10) . . ?
O1 Ca1 N4 58.87(10) 2_755 . ?
N2 Ca1 N4 98.81(10) . . ?
N2 Ca1 N4 116.25(10) 2_755 . ?
N1 Ca1 N4 114.81(9) 2_755 . ?
N1 Ca1 N4 62.12(9) . . ?
N4 Ca1 N4 139.39(14) 2_755 . ?
O2 Ca1 N3 120.32(10) . . ?
O2 Ca1 N3 60.24(10) 2_755 . ?
O1 Ca1 N3 22.69(9) . . ?
O1 Ca1 N3 87.99(10) 2_755 . ?
N2 Ca1 N3 101.09(10) . . ?
N2 Ca1 N3 141.60(10) 2_755 . ?
N1 Ca1 N3 114.46(9) 2_755 . ?
N1 Ca1 N3 60.48(9) . . ?
N4 Ca1 N3 55.86(9) 2_755 . ?
N4 Ca1 N3 99.59(9) . . ?
O2 Ca1 N3 60.24(10) . 2_755 ?
O2 Ca1 N3 120.32(10) 2_755 2_755 ?
O1 Ca1 N3 87.99(10) . 2_755 ?
O1 Ca1 N3 22.69(9) 2_755 2_755 ?
N2 Ca1 N3 141.60(10) . 2_755 ?
N2 Ca1 N3 101.09(10) 2_755 2_755 ?
N1 Ca1 N3 60.48(9) 2_755 2_755 ?
N1 Ca1 N3 114.46(9) . 2_755 ?
N4 Ca1 N3 99.59(9) 2_755 2_755 ?
N4 Ca1 N3 55.85(9) . 2_755 ?
N3 Ca1 N3 110.66(13) . 2_755 ?
N4 O2 Ca1 114.7(2) . . ?
N3 O1 Ca1 112.3(2) . . ?
C1 N1 C7 108.5(3) . . ?
C1 N1 C13 107.5(3) . . ?
C7 N1 C13 109.2(3) . . ?
C1 N1 Ca1 107.6(2) . . ?
C7 N1 Ca1 113.6(2) . . ?
C13 N1 Ca1 110.3(2) . . ?
O1 N3 C8 120.0(3) . . ?
O1 N3 C12 118.8(3) . . ?
C8 N3 C12 121.2(3) . . ?
O1 N3 Ca1 45.00(18) . . ?
C8 N3 Ca1 107.8(2) . . ?
C12 N3 Ca1 114.2(2) . . ?
O2 N4 C18 119.3(4) . . ?
O2 N4 C14 119.7(3) . . ?
C18 N4 C14 120.9(4) . . ?
O2 N4 Ca1 42.60(18) . . ?
C18 N4 Ca1 116.7(2) . . ?
C14 N4 Ca1 107.7(2) . . ?
C6 N2 C2 118.8(3) . . ?
C6 N2 Ca1 118.2(3) . . ?
C2 N2 Ca1 117.8(3) . . ?
N3 C8 C9 118.8(4) . . ?
N3 C8 C7 116.4(3) . . ?
C9 C8 C7 124.8(4) . . ?
C14 C13 N1 113.4(3) . . ?
C14 C13 H13A 108.9 . . ?
N1 C13 H13A 108.9 . . ?
C14 C13 H13B 108.9 . . ?
N1 C13 H13B 108.9 . . ?
H13A C13 H13B 107.7 . . ?
C4 C5 C6 118.1(4) . . ?
C4 C5 H5 121.0 . . ?
C6 C5 H5 121.0 . . ?
C3 C4 C5 119.6(4) . . ?
C3 C4 H4 120.2 . . ?
C5 C4 H4 120.2 . . ?
N1 C7 C8 111.0(3) . . ?
N1 C7 H7A 109.4 . . ?
C8 C7 H7A 109.4 . . ?
N1 C7 H7B 109.4 . . ?
C8 C7 H7B 109.4 . . ?
H7A C7 H7B 108.0 . . ?
C4 C3 C2 119.2(4) . . ?
C4 C3 H3 120.4 . . ?
C2 C3 H3 120.4 . . ?
N2 C2 C3 121.9(4) . . ?
N2 C2 C1 116.1(3) . . ?
C3 C2 C1 122.0(4) . . ?
N2 C6 C5 122.4(4) . . ?
N2 C6 C6 116.0(2) . 2_755 ?
C5 C6 C6 121.6(3) . 2_755 ?
N1 C1 C2 112.3(3) . . ?
N1 C1 H1A 109.2 . . ?
C2 C1 H1A 109.2 . . ?
N1 C1 H1B 109.2 . . ?
C2 C1 H1B 109.2 . . ?
H1A C1 H1B 107.9 . . ?
N4 C14 C15 118.4(4) . . ?
N4 C14 C13 116.8(3) . . ?
C15 C14 C13 124.6(4) . . ?
N4 C18 C17 120.7(4) . . ?
N4 C18 C12 115.5(4) . 2_755 ?
C17 C18 C12 123.8(4) . 2_755 ?
N3 C12 C11 120.1(4) . . ?
N3 C12 C18 115.2(4) . 2_755 ?
C11 C12 C18 124.7(4) . 2_755 ?
C10 C9 C8 121.2(4) . . ?
C10 C9 H9 119.4 . . ?
C8 C9 H9 119.4 . . ?
C14 C15 C16 120.7(4) . . ?
C14 C15 H15 119.6 . . ?
C16 C15 H15 119.6 . . ?
C18 C17 C16 119.2(4) . . ?
C18 C17 H17 120.4 . . ?
C16 C17 H17 120.4 . . ?
C17 C16 C15 119.4(4) . . ?
C17 C16 H16 120.3 . . ?
C15 C16 H16 120.3 . . ?
C9 C10 C11 118.0(4) . . ?
C9 C10 H10 121.0 . . ?
C11 C10 H10 121.0 . . ?
O2T C1T O1T 132.1(5) . . ?
O2T C1T C2T 114.6(4) . . ?
O1T C1T C2T 113.3(4) . . ?
C12 C11 C10 120.5(4) . . ?
C12 C11 H11 119.7 . . ?
C10 C11 H11 119.7 . . ?
F2T C2T F3T 113.4(7) . . ?
F2T C2T F1T 97.8(7) . . ?
F3T C2T F1T 101.7(6) . . ?
F2T C2T C1T 114.8(5) . . ?
F3T C2T C1T 114.8(4) . . ?
F1T C2T C1T 112.2(5) . . ?

loop_
_geom_bond_atom_site_label_1
_geom_bond_atom_site_label_2
_geom_bond_distance
_geom_bond_site_symmetry_2
_geom_bond_publ_flag
Ca1 O2 2.306(3) . ?
Ca1 O2 2.306(3) 2_755 ?
Ca1 O1 2.381(3) . ?
Ca1 O1 2.381(3) 2_755 ?
Ca1 N2 2.702(4) . ?
Ca1 N2 2.702(4) 2_755 ?
Ca1 N1 2.828(3) 2_755 ?
Ca1 N1 2.828(3) . ?
Ca1 N4 3.094(3) 2_755 ?
Ca1 N4 3.094(3) . ?
Ca1 N3 3.115(3) . ?
Ca1 N3 3.115(3) 2_755 ?
O2 N4 1.312(5) . ?
O1 N3 1.299(4) . ?
N1 C1 1.475(5) . ?
N1 C7 1.486(5) . ?
N1 C13 1.497(5) . ?
O2T C1T 1.222(6) . ?
N3 C8 1.357(5) . ?
N3 C12 1.371(5) . ?
N4 C18 1.355(5) . ?
N4 C14 1.378(5) . ?
N2 C6 1.346(5) . ?
N2 C2 1.349(5) . ?
C8 C9 1.392(6) . ?
C8 C7 1.494(5) . ?
C13 C14 1.494(6) . ?
C13 H13A 0.9900 . ?
C13 H13B 0.9900 . ?
C5 C4 1.389(6) . ?
C5 C6 1.393(5) . ?
C5 H5 0.9500 . ?
C4 C3 1.381(6) . ?
C4 H4 0.9500 . ?
C7 H7A 0.9900 . ?
C7 H7B 0.9900 . ?
O1T C1T 1.232(6) . ?
C3 C2 1.382(5) . ?
C3 H3 0.9500 . ?
C2 C1 1.503(6) . ?
C6 C6 1.486(7) 2_755 ?
C1 H1A 0.9900 . ?
C1 H1B 0.9900 . ?
C14 C15 1.379(6) . ?
C18 C17 1.378(6) . ?
C18 C12 1.482(6) 2_755 ?
C12 C11 1.367(6) . ?
C9 C10 1.384(6) . ?
C9 H9 0.9500 . ?
C15 C16 1.386(6) . ?
C15 H15 0.9500 . ?
C17 C16 1.384(6) . ?
C17 H17 0.9500 . ?
C16 H16 0.9500 . ?
C10 C11 1.392(7) . ?
C10 H10 0.9500 . ?
C1T C2T 1.519(7) . ?
C11 H11 0.9500 . ?
F3T C2T 1.291(6) . ?
F1T C2T 1.327(8) . ?
C2T F2T 1.257(8) . ?

loop_
_geom_torsion_atom_site_label_1
_geom_torsion_atom_site_label_2
_geom_torsion_atom_site_label_3
_geom_torsion_atom_site_label_4
_geom_torsion
_geom_torsion_site_symmetry_1
_geom_torsion_site_symmetry_2
_geom_torsion_site_symmetry_3
_geom_torsion_site_symmetry_4
_geom_torsion_publ_flag
Ca1 O1 N3 C8 85.5(4) . . . . ?
Ca1 O1 N3 C12 -96.4(4) . . . . ?
Ca1 O2 N4 C18 -98.6(4) . . . . ?
Ca1 O2 N4 C14 84.1(4) . . . . ?
O1 N3 C8 C9 175.6(4) . . . . ?
C12 N3 C8 C9 -2.5(6) . . . . ?
Ca1 N3 C8 C9 -136.7(3) . . . . ?
O1 N3 C8 C7 -5.3(5) . . . . ?
C12 N3 C8 C7 176.6(4) . . . . ?
Ca1 N3 C8 C7 42.4(4) . . . . ?
C1 N1 C13 C14 171.1(3) . . . . ?
C7 N1 C13 C14 -71.4(4) . . . . ?
Ca1 N1 C13 C14 54.0(4) . . . . ?
C6 C5 C4 C3 1.8(6) . . . . ?
C1 N1 C7 C8 -67.8(4) . . . . ?
C13 N1 C7 C8 175.3(3) . . . . ?
Ca1 N1 C7 C8 51.8(4) . . . . ?
N3 C8 C7 N1 -67.3(4) . . . . ?
C9 C8 C7 N1 111.7(4) . . . . ?
C5 C4 C3 C2 -0.4(6) . . . . ?
C6 N2 C2 C3 2.6(6) . . . . ?
Ca1 N2 C2 C3 -151.5(3) . . . . ?
C6 N2 C2 C1 -175.1(4) . . . . ?
Ca1 N2 C2 C1 30.8(4) . . . . ?
C4 C3 C2 N2 -1.9(6) . . . . ?
C4 C3 C2 C1 175.6(4) . . . . ?
C2 N2 C6 C5 -1.1(6) . . . . ?
Ca1 N2 C6 C5 152.9(3) . . . . ?
C2 N2 C6 C6 178.2(4) . . . 2_755 ?
Ca1 N2 C6 C6 -27.8(5) . . . 2_755 ?
C4 C5 C6 N2 -1.1(6) . . . . ?
C4 C5 C6 C6 179.7(4) . . . 2_755 ?
C7 N1 C1 C2 170.6(3) . . . . ?
C13 N1 C1 C2 -71.4(4) . . . . ?
Ca1 N1 C1 C2 47.3(3) . . . . ?
N2 C2 C1 N1 -55.5(5) . . . . ?
C3 C2 C1 N1 126.8(4) . . . . ?
O2 N4 C14 C15 168.3(3) . . . . ?
C18 N4 C14 C15 -9.0(5) . . . . ?
Ca1 N4 C14 C15 -146.7(3) . . . . ?
O2 N4 C14 C13 -7.6(5) . . . . ?
C18 N4 C14 C13 175.1(3) . . . . ?
Ca1 N4 C14 C13 37.3(4) . . . . ?
N1 C13 C14 N4 -66.4(4) . . . . ?
N1 C13 C14 C15 117.9(4) . . . . ?
O2 N4 C18 C17 -168.2(4) . . . . ?
C14 N4 C18 C17 9.1(6) . . . . ?
Ca1 N4 C18 C17 143.3(3) . . . . ?
O2 N4 C18 C12 10.0(5) . . . 2_755 ?
C14 N4 C18 C12 -172.7(3) . . . 2_755 ?
Ca1 N4 C18 C12 -38.5(4) . . . 2_755 ?
O1 N3 C12 C11 -173.8(4) . . . . ?
C8 N3 C12 C11 4.3(6) . . . . ?
Ca1 N3 C12 C11 135.8(4) . . . . ?
O1 N3 C12 C18 6.0(6) . . . 2_755 ?
C8 N3 C12 C18 -175.9(4) . . . 2_755 ?
Ca1 N3 C12 C18 -44.3(4) . . . 2_755 ?
N3 C8 C9 C10 -0.2(6) . . . . ?
C7 C8 C9 C10 -179.2(4) . . . . ?
N4 C14 C15 C16 3.1(6) . . . . ?
C13 C14 C15 C16 178.7(4) . . . . ?
N4 C18 C17 C16 -3.2(6) . . . . ?
C12 C18 C17 C16 178.7(4) 2_755 . . . ?
C18 C17 C16 C15 -2.5(6) . . . . ?
C14 C15 C16 C17 2.6(6) . . . . ?
C8 C9 C10 C11 1.1(7) . . . . ?
N3 C12 C11 C10 -3.3(7) . . . . ?
C18 C12 C11 C10 176.9(5) 2_755 . . . ?
C9 C10 C11 C12 0.6(8) . . . . ?
O2T C1T C2T F2T -122.5(8) . . . . ?
O1T C1T C2T F2T 56.8(9) . . . . ?
O2T C1T C2T F3T 11.5(9) . . . . ?
O1T C1T C2T F3T -169.2(6) . . . . ?
O2T C1T C2T F1T 126.9(6) . . . . ?
O1T C1T C2T F1T -53.7(8) . . . . ?
